data_4338250
loop_
_publ_author_name
'Chitnis, Saurabh S.'
'Burford, Neil'
'McDonald, Robert'
'Ferguson, Michael J.'

_publ_section_title
;
 Prototypical Phosphine Complexes of Antimony(III).
;
_journal_issue 10
_journal_name_full 'Inorganic chemistry'
_journal_page_first 5359
_journal_page_last 5372
_journal_paper_doi 10.1021/ic500723y
_journal_volume 53
_journal_year 2014
_chemical_formula_moiety 'C24 H20 Cl2 P Sb'
_chemical_formula_sum 'C24 H20 Cl2 P Sb'
_chemical_formula_weight 532.02
_chemical_name_systematic
; 
 ? 
;
_space_group_crystal_system monoclinic
_space_group_IT_number 14
_space_group_name_Hall '-P 2yn'
_space_group_name_H-M_alt 'P 1 21/n 1'
_symmetry_space_group_name_Hall '-P 2yn'
_symmetry_space_group_name_H-M 'P 1 21/n 1'
_atom_sites_solution_hydrogens geom
_audit_creation_method SHELXL-2013
_cell_angle_alpha 90
_cell_angle_beta 90.4966(4)
_cell_angle_gamma 90
_cell_formula_units_Z 4
_cell_length_a 10.3232(4)
_cell_length_b 11.6723(4)
_cell_length_c 18.4318(7)
_cell_measurement_reflns_used 9945
_cell_measurement_temperature 173(2)
_cell_measurement_theta_max 26.93
_cell_measurement_theta_min 2.25
_cell_volume 2220.87(14)
_computing_cell_refinement 'Bruker SAINT'
_computing_data_collection 'Bruker APEX2'
_computing_data_reduction 'Bruker SAINT'
_computing_molecular_graphics 'Bruker SHELXTL'
_computing_publication_material 'Bruker SHELXTL'
_computing_structure_refinement 'SHELXL-2013 (Sheldrick, 2013)'
_computing_structure_solution 'SHELXT (Sheldrick, 2008)'
_diffrn_ambient_temperature 173(2)
_diffrn_measured_fraction_theta_full 0.998
_diffrn_measured_fraction_theta_max 0.998
_diffrn_measurement_device_type 'Bruker APEX-II CCD'
_diffrn_measurement_method '\w scans'
_diffrn_radiation_type MoK\a
_diffrn_radiation_wavelength 0.71073
_diffrn_reflns_av_R_equivalents 0.0139
_diffrn_reflns_av_unetI/netI 0.0113
_diffrn_reflns_Laue_measured_fraction_full 0.998
_diffrn_reflns_Laue_measured_fraction_max 0.998
_diffrn_reflns_limit_h_max 13
_diffrn_reflns_limit_h_min -13
_diffrn_reflns_limit_k_max 15
_diffrn_reflns_limit_k_min -15
_diffrn_reflns_limit_l_max 23
_diffrn_reflns_limit_l_min -23
_diffrn_reflns_number 19607
_diffrn_reflns_point_group_measured_fraction_full 0.998
_diffrn_reflns_point_group_measured_fraction_max 0.998
_diffrn_reflns_theta_full 25.242
_diffrn_reflns_theta_max 27.447
_diffrn_reflns_theta_min 2.065
_exptl_absorpt_coefficient_mu 1.562
_exptl_absorpt_correction_T_max 0.9750
_exptl_absorpt_correction_T_min 0.5830
_exptl_absorpt_correction_type integration
_exptl_absorpt_process_details 'SADABS (Sheldrick, 2008)'
_exptl_crystal_colour colourless
_exptl_crystal_density_diffrn 1.591
_exptl_crystal_description plate
_exptl_crystal_F_000 1056
_exptl_crystal_size_max 0.495
_exptl_crystal_size_mid 0.318
_exptl_crystal_size_min 0.028
_refine_diff_density_max 1.853
_refine_diff_density_min -0.591
_refine_diff_density_rms 0.067
_refine_ls_extinction_method none
_refine_ls_goodness_of_fit_ref 1.149
_refine_ls_hydrogen_treatment constr
_refine_ls_matrix_type full
_refine_ls_number_parameters 253
_refine_ls_number_reflns 5058
_refine_ls_number_restraints 0
_refine_ls_restrained_S_all 1.149
_refine_ls_R_factor_all 0.0242
_refine_ls_R_factor_gt 0.0230
_refine_ls_shift/su_max 0.000
_refine_ls_shift/su_mean 0.000
_refine_ls_structure_factor_coef Fsqd
_refine_ls_weighting_details
; 
 w=1/[\s^2^(Fo^2^)+(0.0151P)^2^+3.4405P] 
 where P=(Fo^2^+2Fc^2^)/3 
;
_refine_ls_weighting_scheme calc
_refine_ls_wR_factor_gt 0.0550
_refine_ls_wR_factor_ref 0.0556
_reflns_Friedel_coverage 0.000
_reflns_number_gt 4829
_reflns_number_total 5058
_reflns_threshold_expression 'I > 2\s(I)'
_cod_data_source_file ic500723y_si_003.cif
_cod_data_source_block Cl2PhSb{PPh3}
_cod_depositor_comments 'Adding full bibliography for 4338238--4338252.cif.'
_cod_database_code 4338250
_shelx_space_group_comment
; 
The symmetry employed for this shelxl refinement is uniquely defined 
by the following loop, which should always be used as a source of 
symmetry information in preference to the above space-group names. 
They are only intended as comments. 
;
_shelx_estimated_absorpt_t_min 0.512
_shelx_estimated_absorpt_t_max 0.958
_shelxl_version_number 2013-2

loop_
_space_group_symop_operation_xyz
'x, y, z'
'-x+1/2, y+1/2, -z+1/2'
'-x, -y, -z'
'x-1/2, -y-1/2, z-1/2'

loop_
_atom_site_label
_atom_site_type_symbol
_atom_site_fract_x
_atom_site_fract_y
_atom_site_fract_z
_atom_site_U_iso_or_equiv
_atom_site_adp_type
_atom_site_occupancy
_atom_site_site_symmetry_order
_atom_site_calc_flag
_atom_site_refinement_flags_posn
_atom_site_refinement_flags_adp
Sb Sb 0.05154(2) 0.34497(2) 0.05743(2) 0.02089(5) Uani 1 1 d . .
Cl1 Cl -0.00163(6) 0.24340(5) 0.16617(3) 0.03083(13) Uani 1 1 d . .
Cl2 Cl -0.10209(6) 0.50587(5) 0.09275(3) 0.03226(13) Uani 1 1 d . .
P P 0.25056(5) 0.16325(5) 0.04355(3) 0.01743(11) Uani 1 1 d . .
C1 C 0.2064(2) 0.44107(18) 0.10647(12) 0.0216(4) Uani 1 1 d . .
C2 C 0.3093(2) 0.47872(19) 0.06404(12) 0.0240(4) Uani 1 1 d . .
H2 H 0.3085 0.4644 0.0133 0.029 Uiso 1 1 calc R U
C3 C 0.4136(2) 0.5373(2) 0.09559(13) 0.0272(5) Uani 1 1 d . .
H3 H 0.4837 0.5623 0.0665 0.033 Uiso 1 1 calc R U
C4 C 0.4142(2) 0.5589(2) 0.16979(14) 0.0300(5) Uani 1 1 d . .
H4 H 0.4854 0.5976 0.1917 0.036 Uiso 1 1 calc R U
C5 C 0.3099(2) 0.5234(2) 0.21204(13) 0.0289(5) Uani 1 1 d . .
H5 H 0.3096 0.5393 0.2626 0.035 Uiso 1 1 calc R U
C6 C 0.2072(2) 0.4653(2) 0.18055(13) 0.0274(5) Uani 1 1 d . .
H6 H 0.1365 0.4417 0.2096 0.033 Uiso 1 1 calc R U
C11 C 0.4075(2) 0.20830(17) 0.07888(12) 0.0190(4) Uani 1 1 d . .
C12 C 0.4163(2) 0.23405(19) 0.15279(12) 0.0237(4) Uani 1 1 d . .
H12 H 0.3442 0.2206 0.1833 0.028 Uiso 1 1 calc R U
C13 C 0.5297(2) 0.2791(2) 0.18178(13) 0.0290(5) Uani 1 1 d . .
H13 H 0.5360 0.2952 0.2322 0.035 Uiso 1 1 calc R U
C14 C 0.6344(2) 0.3007(2) 0.13657(14) 0.0308(5) Uani 1 1 d . .
H14 H 0.7115 0.3332 0.1561 0.037 Uiso 1 1 calc R U
C15 C 0.6264(2) 0.2751(2) 0.06371(13) 0.0274(5) Uani 1 1 d . .
H15 H 0.6985 0.2892 0.0333 0.033 Uiso 1 1 calc R U
C16 C 0.5134(2) 0.22851(19) 0.03431(12) 0.0223(4) Uani 1 1 d . .
H16 H 0.5085 0.2106 -0.0159 0.027 Uiso 1 1 calc R U
C21 C 0.2222(2) 0.02310(18) 0.08345(11) 0.0191(4) Uani 1 1 d . .
C22 C 0.0962(2) -0.0195(2) 0.08571(12) 0.0244(4) Uani 1 1 d . .
H22 H 0.0259 0.0272 0.0700 0.029 Uiso 1 1 calc R U
C23 C 0.0726(2) -0.1295(2) 0.11076(14) 0.0311(5) Uani 1 1 d . .
H23 H -0.0135 -0.1582 0.1115 0.037 Uiso 1 1 calc R U
C24 C 0.1741(3) -0.1978(2) 0.13477(14) 0.0326(5) Uani 1 1 d . .
H24 H 0.1578 -0.2735 0.1514 0.039 Uiso 1 1 calc R U
C25 C 0.2996(2) -0.1550(2) 0.13446(14) 0.0296(5) Uani 1 1 d . .
H25 H 0.3691 -0.2010 0.1519 0.035 Uiso 1 1 calc R U
C26 C 0.3240(2) -0.04558(19) 0.10881(12) 0.0237(4) Uani 1 1 d . .
H26 H 0.4102 -0.0171 0.1084 0.028 Uiso 1 1 calc R U
C31 C 0.27586(19) 0.13281(18) -0.05225(11) 0.0190(4) Uani 1 1 d . .
C32 C 0.2845(2) 0.2251(2) -0.10029(12) 0.0238(4) Uani 1 1 d . .
H32 H 0.2766 0.3013 -0.0827 0.029 Uiso 1 1 calc R U
C33 C 0.3047(2) 0.2055(2) -0.17390(13) 0.0287(5) Uani 1 1 d . .
H33 H 0.3113 0.2685 -0.2063 0.034 Uiso 1 1 calc R U
C34 C 0.3151(2) 0.0948(2) -0.20010(13) 0.0320(5) Uani 1 1 d . .
H34 H 0.3308 0.0818 -0.2501 0.038 Uiso 1 1 calc R U
C35 C 0.3026(3) 0.0032(2) -0.15307(13) 0.0337(6) Uani 1 1 d . .
H35 H 0.3071 -0.0729 -0.1712 0.040 Uiso 1 1 calc R U
C36 C 0.2833(2) 0.0218(2) -0.07921(12) 0.0260(5) Uani 1 1 d . .
H36 H 0.2753 -0.0416 -0.0472 0.031 Uiso 1 1 calc R U

loop_
_atom_site_aniso_label
_atom_site_aniso_U_11
_atom_site_aniso_U_22
_atom_site_aniso_U_33
_atom_site_aniso_U_23
_atom_site_aniso_U_13
_atom_site_aniso_U_12
Sb 0.01913(7) 0.02305(8) 0.02049(8) 0.00381(5) 0.00053(5) 0.00040(5)
Cl1 0.0343(3) 0.0285(3) 0.0299(3) 0.0089(2) 0.0140(2) 0.0048(2)
Cl2 0.0271(3) 0.0310(3) 0.0388(3) 0.0070(2) 0.0055(2) 0.0111(2)
P 0.0164(2) 0.0181(2) 0.0178(2) 0.00058(19) 0.00216(19) 0.00091(19)
C1 0.0220(10) 0.0190(10) 0.0236(10) 0.0012(8) 0.0000(8) 0.0037(8)
C2 0.0281(11) 0.0223(11) 0.0214(10) 0.0013(8) 0.0008(9) 0.0005(9)
C3 0.0270(11) 0.0242(11) 0.0305(12) 0.0011(9) 0.0017(9) -0.0031(9)
C4 0.0313(12) 0.0228(11) 0.0358(13) -0.0025(10) -0.0076(10) -0.0035(9)
C5 0.0395(13) 0.0275(12) 0.0196(11) -0.0051(9) -0.0034(9) 0.0021(10)
C6 0.0277(11) 0.0290(12) 0.0254(11) -0.0003(9) 0.0040(9) 0.0023(9)
C11 0.0186(9) 0.0153(9) 0.0230(10) 0.0007(8) 0.0006(8) 0.0017(8)
C12 0.0241(11) 0.0241(11) 0.0229(11) -0.0002(9) 0.0017(8) 0.0013(9)
C13 0.0309(12) 0.0311(12) 0.0248(11) -0.0035(9) -0.0057(9) 0.0014(10)
C14 0.0241(11) 0.0287(12) 0.0395(14) -0.0007(10) -0.0078(10) -0.0035(9)
C15 0.0191(10) 0.0290(12) 0.0341(12) 0.0049(10) 0.0024(9) -0.0024(9)
C16 0.0216(10) 0.0224(10) 0.0231(10) 0.0008(8) 0.0028(8) 0.0016(8)
C21 0.0216(10) 0.0207(10) 0.0149(9) 0.0001(8) 0.0027(7) -0.0010(8)
C22 0.0225(10) 0.0299(12) 0.0207(10) 0.0018(9) -0.0018(8) -0.0030(9)
C23 0.0294(12) 0.0315(13) 0.0323(13) 0.0028(10) -0.0003(10) -0.0114(10)
C24 0.0424(14) 0.0238(11) 0.0318(13) 0.0071(10) 0.0016(11) -0.0061(10)
C25 0.0333(12) 0.0240(11) 0.0314(12) 0.0037(10) 0.0017(10) 0.0051(10)
C26 0.0222(10) 0.0234(11) 0.0257(11) 0.0010(9) 0.0042(8) 0.0019(9)
C31 0.0161(9) 0.0232(10) 0.0178(10) 0.0005(8) 0.0005(7) 0.0017(8)
C32 0.0245(11) 0.0227(11) 0.0243(11) 0.0035(9) -0.0009(8) -0.0018(9)
C33 0.0295(12) 0.0334(13) 0.0232(11) 0.0071(10) -0.0005(9) -0.0028(10)
C34 0.0353(13) 0.0437(15) 0.0171(11) 0.0001(10) 0.0007(9) 0.0038(11)
C35 0.0475(15) 0.0294(13) 0.0243(12) -0.0039(10) 0.0009(10) 0.0088(11)
C36 0.0331(12) 0.0239(11) 0.0212(11) 0.0007(9) 0.0018(9) 0.0058(9)

loop_
_atom_type_symbol
_atom_type_description
_atom_type_scat_dispersion_real
_atom_type_scat_dispersion_imag
_atom_type_scat_source
C C 0.0033 0.0016 'International Tables Vol C Tables 4.2.6.8 and 6.1.1.4'
H H 0.0000 0.0000 'International Tables Vol C Tables 4.2.6.8 and 6.1.1.4'
P P 0.1023 0.0942 'International Tables Vol C Tables 4.2.6.8 and 6.1.1.4'
Cl Cl 0.1484 0.1585 'International Tables Vol C Tables 4.2.6.8 and 6.1.1.4'
Sb Sb -0.5866 1.5461 'International Tables Vol C Tables 4.2.6.8 and 6.1.1.4'

loop_
_geom_angle_atom_site_label_1
_geom_angle_atom_site_label_2
_geom_angle_atom_site_label_3
_geom_angle
_geom_angle_site_symmetry_3
C1 Sb Cl1 94.67(6) .
C1 Sb Cl2 88.28(6) .
Cl1 Sb Cl2 90.19(2) .
C1 Sb P 84.04(6) .
Cl1 Sb P 83.233(18) .
Cl2 Sb P 169.437(19) .
C1 Sb Cl2 87.43(6) 3_565
Cl1 Sb Cl2 175.538(18) 3_565
Cl2 Sb Cl2 85.928(18) 3_565
P Sb Cl2 100.920(15) 3_565
C21 P C11 105.16(10) .
C21 P C31 103.97(10) .
C11 P C31 105.58(10) .
C21 P Sb 119.63(7) .
C11 P Sb 112.21(7) .
C31 P Sb 109.16(7) .
C6 C1 C2 119.1(2) .
C6 C1 Sb 121.11(17) .
C2 C1 Sb 119.77(16) .
C1 C2 C3 120.6(2) .
C4 C3 C2 119.7(2) .
C3 C4 C5 119.8(2) .
C6 C5 C4 120.2(2) .
C5 C6 C1 120.6(2) .
C16 C11 C12 119.6(2) .
C16 C11 P 122.62(17) .
C12 C11 P 117.47(16) .
C13 C12 C11 120.3(2) .
C12 C13 C14 119.7(2) .
C15 C14 C13 120.2(2) .
C14 C15 C16 120.5(2) .
C15 C16 C11 119.7(2) .
C22 C21 C26 119.0(2) .
C22 C21 P 119.12(17) .
C26 C21 P 121.83(16) .
C23 C22 C21 120.4(2) .
C24 C23 C22 120.3(2) .
C23 C24 C25 119.6(2) .
C26 C25 C24 120.4(2) .
C25 C26 C21 120.2(2) .
C36 C31 C32 119.2(2) .
C36 C31 P 122.48(16) .
C32 C31 P 118.29(17) .
C33 C32 C31 120.0(2) .
C34 C33 C32 120.4(2) .
C33 C34 C35 119.7(2) .
C34 C35 C36 120.4(2) .
C31 C36 C35 120.2(2) .

loop_
_geom_bond_atom_site_label_1
_geom_bond_atom_site_label_2
_geom_bond_distance
_geom_bond_site_symmetry_2
Sb C1 2.146(2) .
Sb Cl1 2.3965(6) .
Sb Cl2 2.5463(6) .
Sb P 2.9656(5) .
Sb Cl2 3.3152(6) 3_565
P C21 1.818(2) .
P C11 1.819(2) .
P C31 1.822(2) .
C1 C6 1.394(3) .
C1 C2 1.396(3) .
C2 C3 1.398(3) .
C3 C4 1.391(3) .
C4 C5 1.397(4) .
C5 C6 1.383(3) .
C11 C16 1.393(3) .
C11 C12 1.397(3) .
C12 C13 1.386(3) .
C13 C14 1.393(4) .
C14 C15 1.378(4) .
C15 C16 1.392(3) .
C21 C22 1.394(3) .
C21 C26 1.399(3) .
C22 C23 1.387(3) .
C23 C24 1.385(4) .
C24 C25 1.389(4) .
C25 C26 1.386(3) .
C31 C36 1.390(3) .
C31 C32 1.398(3) .
C32 C33 1.393(3) .
C33 C34 1.383(4) .
C34 C35 1.384(4) .
C35 C36 1.394(3) .

loop_
_geom_torsion_atom_site_label_1
_geom_torsion_atom_site_label_2
_geom_torsion_atom_site_label_3
_geom_torsion_atom_site_label_4
_geom_torsion
_geom_torsion_site_symmetry_1
C1 Sb P C21 123.19(10) .
Cl1 Sb P C21 27.75(8) .
Cl2 Sb P C21 79.60(13) .
Cl2 Sb P C21 -150.60(8) 3_565
C1 Sb P C11 -0.67(9) .
Cl1 Sb P C11 -96.12(8) .
Cl2 Sb P C11 -44.26(13) .
Cl2 Sb P C11 85.53(8) 3_565
C1 Sb P C31 -117.36(9) .
Cl1 Sb P C31 147.20(8) .
Cl2 Sb P C31 -160.95(11) .
Cl2 Sb P C31 -31.15(7) 3_565
Cl1 Sb C1 C6 -26.87(18) .
Cl2 Sb C1 C6 63.18(18) .
P Sb C1 C6 -109.55(18) .
Cl2 Sb C1 C6 149.18(18) 3_565
Cl1 Sb C1 C2 152.14(17) .
Cl2 Sb C1 C2 -117.80(17) .
P Sb C1 C2 69.46(17) .
Cl2 Sb C1 C2 -31.81(17) 3_565
C6 C1 C2 C3 1.7(3) .
Sb C1 C2 C3 -177.34(17) .
C1 C2 C3 C4 -0.4(3) .
C2 C3 C4 C5 -1.0(4) .
C3 C4 C5 C6 1.1(4) .
C4 C5 C6 C1 0.2(4) .
C2 C1 C6 C5 -1.6(3) .
Sb C1 C6 C5 177.46(18) .
C21 P C11 C16 117.85(18) .
C31 P C11 C16 8.3(2) .
Sb P C11 C16 -110.55(17) .
C21 P C11 C12 -68.63(18) .
C31 P C11 C12 -178.21(17) .
Sb P C11 C12 62.97(18) .
C16 C11 C12 C13 -0.2(3) .
P C11 C12 C13 -173.93(18) .
C11 C12 C13 C14 1.2(4) .
C12 C13 C14 C15 -1.5(4) .
C13 C14 C15 C16 0.7(4) .
C14 C15 C16 C11 0.3(3) .
C12 C11 C16 C15 -0.6(3) .
P C11 C16 C15 172.83(17) .
C11 P C21 C22 160.37(17) .
C31 P C21 C22 -88.89(18) .
Sb P C21 C22 33.2(2) .
C11 P C21 C26 -22.8(2) .
C31 P C21 C26 87.99(19) .
Sb P C21 C26 -149.96(15) .
C26 C21 C22 C23 -1.9(3) .
P C21 C22 C23 175.11(18) .
C21 C22 C23 C24 0.9(4) .
C22 C23 C24 C25 0.8(4) .
C23 C24 C25 C26 -1.4(4) .
C24 C25 C26 C21 0.5(4) .
C22 C21 C26 C25 1.2(3) .
P C21 C26 C25 -175.70(18) .
C21 P C31 C36 -6.1(2) .
C11 P C31 C36 104.3(2) .
Sb P C31 C36 -134.83(17) .
C21 P C31 C32 172.17(17) .
C11 P C31 C32 -77.40(18) .
Sb P C31 C32 43.42(18) .
C36 C31 C32 C33 -2.1(3) .
P C31 C32 C33 179.58(17) .
C31 C32 C33 C34 0.6(4) .
C32 C33 C34 C35 1.4(4) .
C33 C34 C35 C36 -1.9(4) .
C32 C31 C36 C35 1.6(3) .
P C31 C36 C35 179.89(19) .
C34 C35 C36 C31 0.4(4) .
